data_7157171
loop_
_publ_author_name
'Gong, Ying'
'Xu, Sheng-Wen'
'Liu, Xiong-Wei'
'Li, Zheng'
'Liu, Xiong-Li'
'Yao, Zhen'
'Zhou, Ying'

_publ_section_title
;
 Thermal-mediated [1,3]-hydrogen transfer as the key step: access to
 oxindole-chromone hybrid collection with structural diversity
;
_journal_name_full 'Organic &amp; Biomolecular Chemistry'
_journal_paper_doi 10.1039/C9OB02193K
_journal_year 2019
_chemical_formula_moiety 'C25 H17 Cl N O4, C H4 O'
_chemical_formula_sum 'C26 H21 Cl N O5'
_chemical_formula_weight 462.89
_space_group_crystal_system triclinic
_space_group_IT_number 2
_space_group_name_Hall '-P 1'
_space_group_name_H-M_alt 'P -1'
_symmetry_space_group_name_Hall '-P 1'
_symmetry_space_group_name_H-M 'P -1'
_atom_sites_solution_hydrogens geom
_atom_sites_solution_primary direct
_audit_creation_date 2017-11-13
_audit_creation_method
;
Olex2 1.2
(compiled 2017.08.10 svn.r3458 for OlexSys, GUI svn.r5381)
;
_audit_update_record
;
2018-05-16 deposited with the CCDC.    2019-10-24 downloaded from the CCDC.
;
_cell_angle_alpha 92.396(4)
_cell_angle_beta 100.320(5)
_cell_angle_gamma 101.272(5)
_cell_formula_units_Z 2
_cell_length_a 9.1764(6)
_cell_length_b 10.3922(5)
_cell_length_c 11.8331(7)
_cell_measurement_reflns_used 3636
_cell_measurement_temperature 100.00(10)
_cell_measurement_theta_max 73.1600
_cell_measurement_theta_min 3.7340
_cell_volume 1085.31(11)
_computing_cell_refinement 'CrysAlisPro 1.171.38.43f (Rigaku OD, 2015)'
_computing_data_collection 'CrysAlisPro 1.171.38.43f (Rigaku OD, 2015)'
_computing_data_reduction 'CrysAlisPro 1.171.38.43f (Rigaku OD, 2015)'
_computing_molecular_graphics 'Olex2 (Dolomanov et al., 2009)'
_computing_publication_material 'Olex2 (Dolomanov et al., 2009)'
_computing_structure_refinement 'ShelXL (Sheldrick, 2015)'
_computing_structure_solution 'ShelXT (Sheldrick, 2015)'
_diffrn_ambient_environment N~2~
_diffrn_ambient_temperature 100.00(10)
_diffrn_detector 'CCD plate'
_diffrn_detector_area_resol_mean 5.2684
_diffrn_detector_type AtlasS2
_diffrn_measured_fraction_theta_full 0.995
_diffrn_measured_fraction_theta_max 0.964
_diffrn_measurement_details
;
List of Runs (angles in degrees, time in seconds):

  # Type    Start    End  Width  t~exp~   \w     \q     \k     \f   Frames
#--------------------------------------------------------------------------
  1  \w    -59.00  32.00   1.00    1.00    --  -40.98  57.00 150.00   91
  2  \w    -95.00 -26.00   1.00    1.00    --  -40.98 -37.00 -90.00   69
  3  \w     54.00  97.00   1.00    1.00    --   40.98-125.00 -30.00   43
  4  \w     43.00  70.00   1.00    1.00    --  106.95 -61.00-150.00   27
  5  \w     58.00  92.00   1.00    1.00    --  106.95 -94.00-180.00   34
  6  \w     95.00 128.00   1.00    1.00    --  106.95 -61.00-150.00   33
  7  \w    115.00 166.00   1.00    1.00    --  106.95  30.00-180.00   51
  8  \w     56.00 107.00   1.00    1.00    --  106.95 -94.00   0.00   51
  9  \w     44.00  95.00   1.00    1.00    --  106.95-125.00 -90.00   51
 10  \w     35.00 131.00   1.00    1.00    --  106.95 -45.00 -60.00   96
 11  \w     42.00 108.00   1.00    1.00    --  106.95 -94.00  90.00   66
 12  \w     40.00 128.00   1.00    1.00    --  106.95 -45.00  60.00   88
 13  \w     79.00 106.00   1.00    1.00    --  106.95  30.00 120.00   27
 14  \w    136.00 176.00   1.00    1.00    --  106.95  30.00 120.00   40
 15  \w     39.00 120.00   1.00    1.00    --  106.95-125.00 -30.00   81
 16  \w     27.00 143.00   1.00    1.00    --  106.95 -15.00 150.00  116
 17  \w    -67.00  -3.00   1.00    1.00    --  -40.98 125.00-180.00   64
 18  \w   -115.00 -17.00   1.00    1.00    --  -40.98 -37.00   0.00   98
;
_diffrn_measurement_device 'four-circle diffractometer'
_diffrn_measurement_device_type 'SuperNova, Dual, Cu at zero, AtlasS2'
_diffrn_measurement_method '\w scans'
_diffrn_orient_matrix_type 'CrysAlisPro convention (1999,Acta A55,543-557)'
_diffrn_orient_matrix_UB_11 -0.1506912000
_diffrn_orient_matrix_UB_12 0.0163291000
_diffrn_orient_matrix_UB_13 -0.0736852000
_diffrn_orient_matrix_UB_21 -0.0199477000
_diffrn_orient_matrix_UB_22 0.0971221000
_diffrn_orient_matrix_UB_23 0.0952390000
_diffrn_orient_matrix_UB_31 0.0854981000
_diffrn_orient_matrix_UB_32 0.1153053000
_diffrn_orient_matrix_UB_33 -0.0558864000
_diffrn_radiation_monochromator mirror
_diffrn_radiation_probe x-ray
_diffrn_radiation_type CuK\a
_diffrn_radiation_wavelength 1.54184
_diffrn_reflns_av_R_equivalents 0.0408
_diffrn_reflns_av_unetI/netI 0.0484
_diffrn_reflns_Laue_measured_fraction_full 0.995
_diffrn_reflns_Laue_measured_fraction_max 0.964
_diffrn_reflns_limit_h_max 11
_diffrn_reflns_limit_h_min -10
_diffrn_reflns_limit_k_max 12
_diffrn_reflns_limit_k_min -12
_diffrn_reflns_limit_l_max 10
_diffrn_reflns_limit_l_min -14
_diffrn_reflns_number 7160
_diffrn_reflns_point_group_measured_fraction_full 0.995
_diffrn_reflns_point_group_measured_fraction_max 0.964
_diffrn_reflns_theta_full 67.684
_diffrn_reflns_theta_max 73.418
_diffrn_reflns_theta_min 3.809
_diffrn_source 'micro-focus sealed X-ray tube'
_diffrn_source_type 'SuperNova (Cu) X-ray Source'
_exptl_absorpt_coefficient_mu 1.895
_exptl_absorpt_correction_T_max 1.00000
_exptl_absorpt_correction_T_min 0.53211
_exptl_absorpt_correction_type multi-scan
_exptl_absorpt_process_details
;
CrysAlisPro 1.171.38.43f (Rigaku Oxford Diffraction, 2015)
Empirical absorption correction using spherical harmonics,
 implemented in SCALE3 ABSPACK scaling algorithm.
;
_exptl_crystal_colour colourless
_exptl_crystal_colour_primary colourless
_exptl_crystal_density_diffrn 1.416
_exptl_crystal_description block
_exptl_crystal_F_000 482
_exptl_crystal_size_max 0.15
_exptl_crystal_size_mid 0.14
_exptl_crystal_size_min 0.12
_refine_diff_density_max 0.923
_refine_diff_density_min -0.644
_refine_diff_density_rms 0.084
_refine_ls_extinction_method none
_refine_ls_goodness_of_fit_ref 1.076
_refine_ls_hydrogen_treatment constr
_refine_ls_matrix_type full
_refine_ls_number_parameters 301
_refine_ls_number_reflns 4207
_refine_ls_number_restraints 0
_refine_ls_restrained_S_all 1.076
_refine_ls_R_factor_all 0.0666
_refine_ls_R_factor_gt 0.0599
_refine_ls_shift/su_max 0.000
_refine_ls_shift/su_mean 0.000
_refine_ls_structure_factor_coef Fsqd
_refine_ls_weighting_details 'w=1/[\s^2^(Fo^2^)+(0.1014P)^2^+0.5684P] where P=(Fo^2^+2Fc^2^)/3'
_refine_ls_weighting_scheme calc
_refine_ls_wR_factor_gt 0.1653
_refine_ls_wR_factor_ref 0.1747
_reflns_Friedel_coverage 0.000
_reflns_number_gt 3658
_reflns_number_total 4207
_reflns_threshold_expression 'I > 2\s(I)'
_cod_data_source_file c9ob02193k2.cif
_cod_data_source_block exp_963
_cod_database_code 7157171
_shelx_shelxl_version_number 2017/1
_shelx_space_group_comment
;
The symmetry employed for this shelxl refinement is uniquely defined
by the following loop, which should always be used as a source of
symmetry information in preference to the above space-group names.
They are only intended as comments.
;
_shelx_estimated_absorpt_t_max 0.805
_shelx_estimated_absorpt_t_min 0.764
_reflns_odcompleteness_completeness 99.66
_reflns_odcompleteness_iscentric 1
_reflns_odcompleteness_theta 66.97
_olex2_refinement_description
;
1. Fixed Uiso
 At 1.2 times of:
  All C(H) groups, All C(H,H) groups
 At 1.5 times of:
  All C(H,H,H) groups, All O(H) groups
2.a Secondary CH2 refined with riding coordinates:
 C17(H17A,H17B)
2.b Aromatic/amide H refined with riding coordinates:
 C23(H23), C5(H5), C2(H2), C24(H24), C4(H4), C16(H16), C7(H7), C13(H13),
 C22(H22), C21(H21), C19(H19), C15(H15), C20(H20), C14(H14)
2.c Idealised Me refined as rotating group:
 C26(H26A,H26B,H26C)
2.d Idealised tetrahedral OH refined as rotating group:
 O5(H5A), O3(H3)
;
_olex2_submission_special_instructions 'No special instructions were received'
_oxdiff_exptl_absorpt_empirical_details
;
Empirical correction (ABSPACK) includes:
- Absorption correction using spherical harmonics
- Frame scaling
- Detector area scaling
;
_oxdiff_exptl_absorpt_empirical_full_max 1.927
_oxdiff_exptl_absorpt_empirical_full_min 0.677

loop_
_space_group_symop_operation_xyz
'x, y, z'
'-x, -y, -z'

loop_
_atom_site_label
_atom_site_type_symbol
_atom_site_fract_x
_atom_site_fract_y
_atom_site_fract_z
_atom_site_U_iso_or_equiv
_atom_site_adp_type
_atom_site_occupancy
_atom_site_site_symmetry_order
_atom_site_calc_flag
_atom_site_refinement_flags_posn
Cl1 Cl 0.25388(7) 1.16208(6) 0.22328(6) 0.0332(2) Uani 1 1 d .
O1 O 0.56058(19) 0.77301(16) 0.22328(14) 0.0245(4) Uani 1 1 d .
O4 O 0.59343(18) 0.53524(16) 0.38338(14) 0.0236(4) Uani 1 1 d .
O2 O 0.78268(18) 1.01968(16) 0.50538(14) 0.0231(4) Uani 1 1 d .
O5 O 0.7100(2) 0.44727(17) 0.62630(15) 0.0272(4) Uani 1 1 d .
H5A H 0.620372 0.451511 0.612261 0.041 Uiso 1 1 calc GR
O3 O 0.8959(2) 0.65597(17) 0.56102(14) 0.0271(4) Uani 1 1 d .
H3 H 0.827707 0.591604 0.559974 0.041 Uiso 1 1 calc GR
N1 N 0.6932(2) 0.52277(18) 0.21887(17) 0.0206(4) Uani 1 1 d .
C1 C 0.5784(3) 0.9690(2) 0.3405(2) 0.0199(5) Uani 1 1 d .
C18 C 0.6720(3) 0.2903(2) 0.1502(2) 0.0211(5) Uani 1 1 d .
C25 C 0.6263(3) 0.8472(2) 0.30840(19) 0.0202(5) Uani 1 1 d .
C11 C 0.8056(3) 0.6010(2) 0.1696(2) 0.0215(5) Uani 1 1 d .
C23 C 0.7957(3) 0.2774(2) 0.2315(2) 0.0235(5) Uani 1 1 d .
H23 H 0.833711 0.341156 0.292760 0.028 Uiso 1 1 calc R
C12 C 0.6840(2) 0.5787(2) 0.3232(2) 0.0199(5) Uani 1 1 d .
C6 C 0.6590(3) 1.0502(2) 0.4365(2) 0.0207(5) Uani 1 1 d .
C5 C 0.6185(3) 1.1682(2) 0.4676(2) 0.0243(5) Uani 1 1 d .
H5 H 0.674591 1.222547 0.531308 0.029 Uiso 1 1 calc R
C9 C 0.8153(3) 0.6996(2) 0.35595(19) 0.0199(5) Uani 1 1 d .
C8 C 0.7578(3) 0.8212(2) 0.3866(2) 0.0195(5) Uani 1 1 d .
C2 C 0.4515(3) 1.0035(2) 0.2749(2) 0.0225(5) Uani 1 1 d .
H2 H 0.394864 0.949450 0.211131 0.027 Uiso 1 1 calc R
C24 C 0.9356(3) 0.6628(2) 0.4522(2) 0.0237(5) Uani 1 1 d .
H24 H 1.027270 0.646540 0.438559 0.028 Uiso 1 1 calc R
C4 C 0.4939(3) 1.2018(2) 0.4017(2) 0.0257(5) Uani 1 1 d .
H4 H 0.464627 1.279431 0.420813 0.031 Uiso 1 1 calc R
C16 C 0.9932(3) 0.8015(2) 0.2181(2) 0.0230(5) Uani 1 1 d .
H16 H 1.043902 0.873126 0.269459 0.028 Uiso 1 1 calc R
C10 C 0.8792(3) 0.7094(2) 0.2468(2) 0.0201(5) Uani 1 1 d .
C7 C 0.8241(3) 0.9051(2) 0.4785(2) 0.0211(5) Uani 1 1 d .
H7 H 0.904942 0.883358 0.527972 0.025 Uiso 1 1 calc R
C13 C 0.8425(3) 0.5824(2) 0.0631(2) 0.0258(5) Uani 1 1 d .
H13 H 0.793108 0.509694 0.012606 0.031 Uiso 1 1 calc R
C22 C 0.8639(3) 0.1697(2) 0.2225(2) 0.0258(5) Uani 1 1 d .
H22 H 0.947623 0.162434 0.277319 0.031 Uiso 1 1 calc R
C17 C 0.5923(3) 0.4038(2) 0.1614(2) 0.0234(5) Uani 1 1 d .
H17A H 0.546148 0.422407 0.085102 0.028 Uiso 1 1 calc R
H17B H 0.512024 0.377761 0.204224 0.028 Uiso 1 1 calc R
C21 C 0.8074(3) 0.0736(2) 0.1324(2) 0.0265(5) Uani 1 1 d .
H21 H 0.852303 0.001376 0.126685 0.032 Uiso 1 1 calc R
C19 C 0.6170(3) 0.1951(2) 0.0582(2) 0.0238(5) Uani 1 1 d .
H19 H 0.535837 0.204279 0.001774 0.029 Uiso 1 1 calc R
C15 C 1.0312(3) 0.7852(2) 0.1099(2) 0.0274(5) Uani 1 1 d .
H15 H 1.106892 0.847247 0.088434 0.033 Uiso 1 1 calc R
C3 C 0.4118(3) 1.1189(2) 0.3062(2) 0.0248(5) Uani 1 1 d .
C20 C 0.6830(3) 0.0860(2) 0.0505(2) 0.0259(5) Uani 1 1 d .
H20 H 0.643617 0.021163 -0.009795 0.031 Uiso 1 1 calc R
C14 C 0.9569(3) 0.6773(3) 0.0343(2) 0.0280(5) Uani 1 1 d .
H14 H 0.984067 0.667980 -0.037238 0.034 Uiso 1 1 calc R
C26 C 0.7616(3) 0.4564(3) 0.7478(2) 0.0292(5) Uani 1 1 d .
H26A H 0.864172 0.444258 0.764215 0.044 Uiso 1 1 calc GR
H26B H 0.698356 0.389497 0.780985 0.044 Uiso 1 1 calc GR
H26C H 0.757217 0.541512 0.780038 0.044 Uiso 1 1 calc GR

loop_
_atom_site_aniso_label
_atom_site_aniso_U_11
_atom_site_aniso_U_22
_atom_site_aniso_U_33
_atom_site_aniso_U_23
_atom_site_aniso_U_13
_atom_site_aniso_U_12
Cl1 0.0258(3) 0.0263(3) 0.0507(4) 0.0073(3) 0.0085(3) 0.0109(2)
O1 0.0246(9) 0.0203(8) 0.0278(9) -0.0009(7) 0.0043(7) 0.0040(7)
O4 0.0191(8) 0.0225(8) 0.0304(9) 0.0052(7) 0.0097(7) 0.0020(6)
O2 0.0213(8) 0.0175(8) 0.0299(9) -0.0015(6) 0.0076(7) 0.0006(6)
O5 0.0224(9) 0.0279(9) 0.0312(9) 0.0009(7) 0.0061(7) 0.0045(7)
O3 0.0265(9) 0.0257(9) 0.0270(9) 0.0028(7) 0.0057(7) -0.0002(7)
N1 0.0190(9) 0.0152(9) 0.0276(10) 0.0012(7) 0.0074(8) 0.0007(7)
C1 0.0186(11) 0.0159(11) 0.0268(11) 0.0041(9) 0.0114(9) 0.0009(9)
C18 0.0207(11) 0.0163(11) 0.0267(11) 0.0029(9) 0.0097(9) -0.0005(9)
C25 0.0186(11) 0.0177(11) 0.0240(11) 0.0017(9) 0.0083(9) -0.0006(8)
C11 0.0198(11) 0.0173(11) 0.0290(12) 0.0041(9) 0.0078(9) 0.0042(9)
C23 0.0222(12) 0.0206(11) 0.0268(11) 0.0018(9) 0.0072(9) 0.0003(9)
C12 0.0172(11) 0.0174(11) 0.0262(11) 0.0036(8) 0.0059(9) 0.0041(8)
C6 0.0177(11) 0.0175(11) 0.0277(11) 0.0034(9) 0.0110(9) -0.0006(9)
C5 0.0255(12) 0.0161(11) 0.0325(12) -0.0008(9) 0.0156(10) -0.0012(9)
C9 0.0176(11) 0.0165(11) 0.0256(11) 0.0004(8) 0.0072(9) 0.0009(8)
C8 0.0169(11) 0.0167(11) 0.0264(11) 0.0028(8) 0.0107(9) 0.0008(8)
C2 0.0222(12) 0.0184(11) 0.0278(12) 0.0034(9) 0.0102(9) 0.0009(9)
C24 0.0181(11) 0.0229(12) 0.0300(12) 0.0023(9) 0.0056(9) 0.0027(9)
C4 0.0275(12) 0.0152(11) 0.0392(13) 0.0053(10) 0.0191(10) 0.0038(9)
C16 0.0197(11) 0.0177(11) 0.0328(12) 0.0043(9) 0.0095(9) 0.0020(9)
C10 0.0190(11) 0.0157(10) 0.0273(11) 0.0029(8) 0.0067(9) 0.0057(8)
C7 0.0167(11) 0.0191(11) 0.0286(11) 0.0017(9) 0.0079(9) 0.0031(8)
C13 0.0278(12) 0.0225(12) 0.0287(12) 0.0020(9) 0.0084(10) 0.0062(10)
C22 0.0229(12) 0.0257(12) 0.0313(12) 0.0072(10) 0.0089(10) 0.0067(10)
C17 0.0184(11) 0.0179(11) 0.0314(12) -0.0003(9) 0.0029(9) 0.0002(9)
C21 0.0299(13) 0.0198(11) 0.0352(13) 0.0065(10) 0.0175(10) 0.0066(10)
C19 0.0223(12) 0.0210(12) 0.0268(12) 0.0036(9) 0.0063(9) -0.0008(9)
C15 0.0257(12) 0.0251(12) 0.0353(13) 0.0090(10) 0.0159(10) 0.0043(10)
C3 0.0201(11) 0.0212(12) 0.0368(13) 0.0081(10) 0.0129(10) 0.0048(9)
C20 0.0283(12) 0.0194(11) 0.0291(12) -0.0017(9) 0.0117(10) -0.0024(9)
C14 0.0315(13) 0.0287(13) 0.0286(12) 0.0056(10) 0.0139(10) 0.0096(10)
C26 0.0267(13) 0.0296(13) 0.0317(13) 0.0012(10) 0.0063(10) 0.0065(10)

loop_
_atom_type_symbol
_atom_type_description
_atom_type_scat_dispersion_real
_atom_type_scat_dispersion_imag
_atom_type_scat_source
C C 0.0181 0.0091 'International Tables Vol C Tables 4.2.6.8 and 6.1.1.4'
H H 0.0000 0.0000 'International Tables Vol C Tables 4.2.6.8 and 6.1.1.4'
Cl Cl 0.3639 0.7018 'International Tables Vol C Tables 4.2.6.8 and 6.1.1.4'
N N 0.0311 0.0180 'International Tables Vol C Tables 4.2.6.8 and 6.1.1.4'
O O 0.0492 0.0322 'International Tables Vol C Tables 4.2.6.8 and 6.1.1.4'

loop_
_geom_angle_atom_site_label_1
_geom_angle_atom_site_label_2
_geom_angle_atom_site_label_3
_geom_angle
C7 O2 C6 118.20(18)
C26 O5 H5A 109.5
C24 O3 H3 109.5
C11 N1 C17 124.00(19)
C12 N1 C11 111.40(19)
C12 N1 C17 124.42(19)
C6 C1 C25 120.2(2)
C6 C1 C2 119.4(2)
C2 C1 C25 120.4(2)
C23 C18 C17 121.3(2)
C23 C18 C19 119.2(2)
C19 C18 C17 119.5(2)
O1 C25 C1 122.9(2)
O1 C25 C8 122.6(2)
C8 C25 C1 114.6(2)
C10 C11 N1 109.0(2)
C13 C11 N1 128.8(2)
C13 C11 C10 122.2(2)
C18 C23 H23 119.7
C18 C23 C22 120.6(2)
C22 C23 H23 119.7
O4 C12 N1 125.7(2)
O4 C12 C9 126.0(2)
N1 C12 C9 108.11(18)
O2 C6 C1 121.8(2)
O2 C6 C5 116.6(2)
C1 C6 C5 121.6(2)
C6 C5 H5 120.7
C4 C5 C6 118.6(2)
C4 C5 H5 120.7
C12 C9 C24 107.84(18)
C8 C9 C12 111.16(18)
C8 C9 C24 114.66(19)
C10 C9 C12 101.63(17)
C10 C9 C8 112.52(18)
C10 C9 C24 108.14(18)
C25 C8 C9 117.0(2)
C7 C8 C25 119.9(2)
C7 C8 C9 123.1(2)
C1 C2 H2 120.6
C3 C2 C1 118.8(2)
C3 C2 H2 120.6
O3 C24 C9 115.14(19)
O3 C24 H24 122.4
C9 C24 H24 122.4
C5 C4 H4 120.2
C5 C4 C3 119.7(2)
C3 C4 H4 120.2
C10 C16 H16 120.8
C10 C16 C15 118.5(2)
C15 C16 H16 120.8
C11 C10 C9 109.19(19)
C16 C10 C11 120.2(2)
C16 C10 C9 130.5(2)
O2 C7 H7 117.4
C8 C7 O2 125.2(2)
C8 C7 H7 117.4
C11 C13 H13 121.4
C11 C13 C14 117.2(2)
C14 C13 H13 121.4
C23 C22 H22 119.9
C21 C22 C23 120.2(2)
C21 C22 H22 119.9
N1 C17 C18 113.01(19)
N1 C17 H17A 109.0
N1 C17 H17B 109.0
C18 C17 H17A 109.0
C18 C17 H17B 109.0
H17A C17 H17B 107.8
C22 C21 H21 120.3
C22 C21 C20 119.4(2)
C20 C21 H21 120.3
C18 C19 H19 119.9
C18 C19 C20 120.2(2)
C20 C19 H19 119.9
C16 C15 H15 119.7
C14 C15 C16 120.6(2)
C14 C15 H15 119.7
C2 C3 Cl1 118.6(2)
C2 C3 C4 122.0(2)
C4 C3 Cl1 119.40(19)
C21 C20 C19 120.2(2)
C21 C20 H20 119.9
C19 C20 H20 119.9
C13 C14 H14 119.3
C15 C14 C13 121.4(2)
C15 C14 H14 119.3
O5 C26 H26A 109.5
O5 C26 H26B 109.5
O5 C26 H26C 109.5
H26A C26 H26B 109.5
H26A C26 H26C 109.5
H26B C26 H26C 109.5

loop_
_geom_bond_atom_site_label_1
_geom_bond_atom_site_label_2
_geom_bond_distance
Cl1 C3 1.745(3)
O1 C25 1.228(3)
O4 C12 1.222(3)
O2 C6 1.373(3)
O2 C7 1.361(3)
O5 H5A 0.8200
O5 C26 1.424(3)
O3 H3 0.8200
O3 C24 1.400(3)
N1 C11 1.411(3)
N1 C12 1.366(3)
N1 C17 1.451(3)
C1 C25 1.476(3)
C1 C6 1.386(3)
C1 C2 1.397(3)
C18 C23 1.382(3)
C18 C17 1.517(3)
C18 C19 1.392(3)
C25 C8 1.460(3)
C11 C10 1.398(3)
C11 C13 1.378(3)
C23 H23 0.9300
C23 C22 1.394(3)
C12 C9 1.543(3)
C6 C5 1.402(3)
C5 H5 0.9300
C5 C4 1.377(4)
C9 C8 1.516(3)
C9 C24 1.553(3)
C9 C10 1.511(3)
C8 C7 1.337(3)
C2 H2 0.9300
C2 C3 1.374(3)
C24 H24 0.9300
C4 H4 0.9300
C4 C3 1.396(4)
C16 H16 0.9300
C16 C10 1.375(3)
C16 C15 1.398(3)
C7 H7 0.9300
C13 H13 0.9300
C13 C14 1.394(4)
C22 H22 0.9300
C22 C21 1.383(4)
C17 H17A 0.9700
C17 H17B 0.9700
C21 H21 0.9300
C21 C20 1.390(4)
C19 H19 0.9300
C19 C20 1.393(3)
C15 H15 0.9300
C15 C14 1.386(4)
C20 H20 0.9300
C14 H14 0.9300
C26 H26A 0.9600
C26 H26B 0.9600
C26 H26C 0.9600

loop_
_geom_torsion_atom_site_label_1
_geom_torsion_atom_site_label_2
_geom_torsion_atom_site_label_3
_geom_torsion_atom_site_label_4
_geom_torsion
O1 C25 C8 C9 2.3(3)
O1 C25 C8 C7 -179.5(2)
O4 C12 C9 C8 -56.7(3)
O4 C12 C9 C24 69.8(3)
O4 C12 C9 C10 -176.6(2)
O2 C6 C5 C4 -179.14(19)
N1 C11 C10 C9 2.2(3)
N1 C11 C10 C16 -179.4(2)
N1 C11 C13 C14 178.4(2)
N1 C12 C9 C8 127.7(2)
N1 C12 C9 C24 -105.8(2)
N1 C12 C9 C10 7.8(2)
C1 C25 C8 C9 -178.16(18)
C1 C25 C8 C7 0.1(3)
C1 C6 C5 C4 1.2(3)
C1 C2 C3 Cl1 179.53(17)
C1 C2 C3 C4 -0.3(4)
C18 C23 C22 C21 -0.6(4)
C18 C19 C20 C21 -2.1(4)
C25 C1 C6 O2 -1.2(3)
C25 C1 C6 C5 178.4(2)
C25 C1 C2 C3 -178.9(2)
C25 C8 C7 O2 -2.6(4)
C11 N1 C12 O4 177.3(2)
C11 N1 C12 C9 -7.1(2)
C11 N1 C17 C18 70.7(3)
C11 C13 C14 C15 0.4(4)
C23 C18 C17 N1 31.0(3)
C23 C18 C19 C20 2.0(3)
C23 C22 C21 C20 0.5(4)
C12 N1 C11 C10 3.2(3)
C12 N1 C11 C13 -175.6(2)
C12 N1 C17 C18 -114.6(2)
C12 C9 C8 C25 -46.8(3)
C12 C9 C8 C7 135.0(2)
C12 C9 C24 O3 -73.7(2)
C12 C9 C10 C11 -6.0(2)
C12 C9 C10 C16 175.9(2)
C6 O2 C7 C8 3.1(3)
C6 C1 C25 O1 -178.8(2)
C6 C1 C25 C8 1.7(3)
C6 C1 C2 C3 1.3(3)
C6 C5 C4 C3 -0.2(3)
C5 C4 C3 Cl1 179.95(18)
C5 C4 C3 C2 -0.2(4)
C9 C8 C7 O2 175.6(2)
C8 C9 C24 O3 50.7(3)
C8 C9 C10 C11 -124.9(2)
C8 C9 C10 C16 56.9(3)
C2 C1 C25 O1 1.4(3)
C2 C1 C25 C8 -178.14(19)
C2 C1 C6 O2 178.62(19)
C2 C1 C6 C5 -1.7(3)
C24 C9 C8 C25 -169.47(18)
C24 C9 C8 C7 12.4(3)
C24 C9 C10 C11 107.4(2)
C24 C9 C10 C16 -70.8(3)
C16 C15 C14 C13 0.2(4)
C10 C11 C13 C14 -0.3(4)
C10 C9 C8 C25 66.4(3)
C10 C9 C8 C7 -111.8(2)
C10 C9 C24 O3 177.14(18)
C10 C16 C15 C14 -1.0(4)
C7 O2 C6 C1 -1.1(3)
C7 O2 C6 C5 179.23(19)
C13 C11 C10 C9 -178.8(2)
C13 C11 C10 C16 -0.5(4)
C22 C21 C20 C19 0.8(4)
C17 N1 C11 C10 178.5(2)
C17 N1 C11 C13 -0.4(4)
C17 N1 C12 O4 2.1(4)
C17 N1 C12 C9 177.64(19)
C17 C18 C23 C22 177.3(2)
C17 C18 C19 C20 -176.0(2)
C19 C18 C23 C22 -0.6(3)
C19 C18 C17 N1 -151.1(2)
C15 C16 C10 C11 1.1(3)
C15 C16 C10 C9 179.1(2)
